data_2107347
loop_
_publ_author_name
'Borene, J.'
'Solery, J.P.'

_publ_section_title
;
 Structure cristalline de sulfates doubles hydrates de Wyrouboff
;
_journal_name_full 'Acta Crystallographica B (24,1968-38,1982)'
_journal_page_first 2687
_journal_page_last 2694
_journal_volume 28
_journal_year 1972
_chemical_formula_sum 'Cd H3 K2 O9.5 S2'
_chemical_name_systematic 'K2 Cd (S O4)2 (H2 O)1.5'
_space_group_IT_number 14
_symmetry_space_group_name_Hall '-P 2yn'
_symmetry_space_group_name_H-M 'P 1 21/n 1'
_cell_angle_alpha 90
_cell_angle_beta 104.22
_cell_angle_gamma 90
_cell_formula_units_Z 8
_cell_length_a 19.662
_cell_length_b 9.755
_cell_length_c 9.693
_cell_volume 1802.180
_citation_journal_id_ASTM ACBCAR
_cod_data_source_file Borene_ACBCAR_1972_564.cif
_cod_data_source_block H3Cd1K2O9.5S2
_cod_original_cell_volume 1802.18
_cod_original_sg_symbol_Hall '-P 2ybc (x-z,y,z)'
_cod_original_formula_sum 'H3 Cd1 K2 O9.5 S2'
_cod_database_code 2107347

loop_
_symmetry_equiv_pos_as_xyz
x,y,z
-x+1/2,y+1/2,-z+1/2
-x,-y,-z
x-1/2,-y-1/2,z-1/2

loop_
_atom_site_label
_atom_site_type_symbol
_atom_site_fract_x
_atom_site_fract_y
_atom_site_fract_z
_atom_site_occupancy
_atom_site_U_iso_or_equiv
O9 O-2 0.387 0.644 0.185 1 0.0
O19 O-2 0.114 0.45 0.767 1 0.0
O15 O-2 0.322 0.186 0.14 1 0.0
O12 O-2 0.114 0.459 0.082 1 0.0
O3 O-2 0.449 0.758 0.686 1 0.0
S1 S+6 0.4442 0.6135 0.3061 1 0.0
K3 K+1 0.422 0.2323 0.3812 1 0.0
Cd1 Cd+2 0.7308 0.0064 0.2839 1 0.0
S3 S+6 0.2249 0.7094 0.4996 1 0.0
O2 O-2 0.651 0.431 0.172 1 0.0
O18 O-2 0.422 0.394 0.018 1 0.0
O16 O-2 0.07 0.293 0.579 1 0.0
K1 K+1 0.0547 0.7003 0.6554 1 0.0
K2 K+1 0.2664 0.5353 0.2134 1 0.0
O8 O-2 0.5 0.537 0.255 1 0.0
O14 O-2 0.291 0.138 0.555 1 0.0
O10 O-2 0.294 0.648 0.503 1 0.0
Cd2 Cd+2 0.603 0.4377 0.3798 1 0.0
O7 O-2 0.231 0.856 0.523 1 0.0
O1 O-2 0.355 0.344 0.617 1 0.0
O11 O-2 0.492 0.063 0.164 1 0.0
S2 S+6 0.2865 0.289 0.5457 1 0.0
K4 K+1 0.1266 0.4164 0.3826 1 0.0
O4 O-2 0.267 0.327 0.396 1 0.0
O6 O-2 0.474 0.739 0.376 1 0.0
O5 O-2 0.417 0.527 0.404 1 0.0
O17 O-2 0.232 0.337 0.62 1 0.0
O13 O-2 0.306 0.148 0.39 1 0.0
S4 S+6 0.5559 0.1408 0.2042 1 0.0
